data_4348990
loop_
_publ_author_name
'Palmucci, Jessica'
'Marchetti, Fabio'
'Pettinari, Riccardo'
'Pettinari, Claudio'
'Scopelliti, Rosario'
'Riedel, Tina'
'Therrien, Bruno'
'Galindo, Agustin'
'Dyson, Paul J.'

_publ_section_title
;
 Synthesis, Structure, and Anticancer Activity of Arene-Ruthenium(II)
 Complexes with Acylpyrazolones Bearing Aliphatic Groups in the Acyl
 Moiety.
;
_journal_issue 22
_journal_name_full 'Inorganic chemistry'
_journal_page_first 11770
_journal_page_last 11781
_journal_paper_doi 10.1021/acs.inorgchem.6b01861
_journal_volume 55
_journal_year 2016
_chemical_formula_moiety 'C38 H57 Cl N2 O2 Ru'
_chemical_formula_sum 'C38 H57 Cl N2 O2 Ru'
_chemical_formula_weight 710.38
_space_group_IT_number 14
_space_group_name_Hall '-P 2ybc'
_space_group_name_H-M_alt 'P 1 21/c 1'
_symmetry_cell_setting monoclinic
_symmetry_space_group_name_Hall '-P 2ybc'
_symmetry_space_group_name_H-M 'P 1 21/c 1'
_atom_sites_solution_hydrogens geom
_atom_sites_solution_primary direct
_atom_sites_solution_secondary difmap
_audit_creation_method SHELXL-97
_audit_update_record
;
2016-06-20 # Formatted by publCIF

;
_cell_angle_alpha 90.00
_cell_angle_beta 104.601(10)
_cell_angle_gamma 90.00
_cell_formula_units_Z 4
_cell_length_a 20.928(3)
_cell_length_b 7.9023(5)
_cell_length_c 22.882(3)
_cell_measurement_reflns_used 90
_cell_measurement_temperature 120(2)
_cell_measurement_theta_max 22
_cell_measurement_theta_min 3
_cell_volume 3662.0(8)
_computing_cell_refinement 'Dirax/lsq (Duisenberg & Schreurs, 1989-2000)'
_computing_data_collection 'Collect (Bruker AXS BV, 1997-2004)'
_computing_data_reduction 'EvalCCD (Duisenberg & Schreurs, 1990-2000)'
_computing_molecular_graphics 'Bruker SHELXTL'
_computing_publication_material 'Bruker SHELXTL'
_computing_structure_refinement 'SHELXL-97 (Sheldrick, 1997)'
_computing_structure_solution 'SHELXT (Sheldrick, 2015)'
_diffrn_ambient_temperature 120(2)
_diffrn_measured_fraction_theta_full 0.999
_diffrn_measured_fraction_theta_max 0.999
_diffrn_measurement_device_type 'Bruker APEX II CCD'
_diffrn_measurement_method 'phi and omega scans'
_diffrn_radiation_monochromator graphite
_diffrn_radiation_source 'fine-focus sealed tube'
_diffrn_radiation_type MoK\a
_diffrn_radiation_wavelength 0.71073
_diffrn_reflns_av_R_equivalents 0.1089
_diffrn_reflns_av_sigmaI/netI 0.0884
_diffrn_reflns_limit_h_max 27
_diffrn_reflns_limit_h_min -27
_diffrn_reflns_limit_k_max 10
_diffrn_reflns_limit_k_min -10
_diffrn_reflns_limit_l_max 29
_diffrn_reflns_limit_l_min -29
_diffrn_reflns_number 47454
_diffrn_reflns_theta_full 27.50
_diffrn_reflns_theta_max 27.50
_diffrn_reflns_theta_min 2.74
_exptl_absorpt_coefficient_mu 0.535
_exptl_absorpt_correction_T_max 0.7456
_exptl_absorpt_correction_T_min 0.4811
_exptl_absorpt_correction_type multi-scan
_exptl_absorpt_process_details 'SADABS 2008, Bruker AXS, 2008'
_exptl_crystal_colour orange
_exptl_crystal_density_diffrn 1.288
_exptl_crystal_density_method 'not measured'
_exptl_crystal_description prism
_exptl_crystal_F_000 1504
_exptl_crystal_size_max 0.25
_exptl_crystal_size_mid 0.22
_exptl_crystal_size_min 0.12
_refine_diff_density_max 2.566
_refine_diff_density_min -1.634
_refine_diff_density_rms 0.152
_refine_ls_extinction_method none
_refine_ls_goodness_of_fit_ref 1.131
_refine_ls_hydrogen_treatment constr
_refine_ls_matrix_type full
_refine_ls_number_parameters 396
_refine_ls_number_reflns 8399
_refine_ls_number_restraints 0
_refine_ls_restrained_S_all 1.131
_refine_ls_R_factor_all 0.1295
_refine_ls_R_factor_gt 0.0811
_refine_ls_shift/su_max 0.001
_refine_ls_shift/su_mean 0.000
_refine_ls_structure_factor_coef Fsqd
_refine_ls_weighting_details 'calc w=1/[\s^2^(Fo^2^)+(0.0710P)^2^+14.6237P] where P=(Fo^2^+2Fc^2^)/3'
_refine_ls_weighting_scheme calc
_refine_ls_wR_factor_gt 0.1720
_refine_ls_wR_factor_ref 0.1984
_reflns_number_gt 5574
_reflns_number_total 8399
_reflns_threshold_expression >2sigma(I)
_cod_data_source_file ic6b01861_si_005.cif
_cod_data_source_block ruq3
_cod_original_cell_volume 3662.0(7)
_cod_original_sg_symbol_H-M 'P 21/c'
_cod_database_code 4348990
_publcif_datablock.id {e972ca71-db88-4efc-ae4a-4e1806ba9d7a}

_publcif_info_exptl_table_max_cols 4
_publcif_info_exptl_table_use_headnotes n

loop_
_symmetry_equiv_pos_as_xyz
'x, y, z'
'-x, y+1/2, -z+1/2'
'-x, -y, -z'
'x, -y-1/2, z-1/2'

loop_
_atom_site_label
_atom_site_type_symbol
_atom_site_fract_x
_atom_site_fract_y
_atom_site_fract_z
_atom_site_U_iso_or_equiv
_atom_site_adp_type
_atom_site_occupancy
_atom_site_symmetry_multiplicity
_atom_site_calc_flag
_atom_site_refinement_flags
Ru1 Ru 0.38482(2) 0.50992(6) 0.29096(2) 0.01935(14) Uani 1 1 d .
Cl1 Cl 0.39871(8) 0.80953(18) 0.27711(7) 0.0311(4) Uani 1 1 d .
O1 O 0.4791(2) 0.5251(5) 0.34944(18) 0.0239(9) Uani 1 1 d .
O2 O 0.3456(2) 0.5864(5) 0.36296(18) 0.0243(9) Uani 1 1 d .
N1 N 0.5516(2) 0.6384(6) 0.4343(2) 0.0216(11) Uani 1 1 d .
N2 N 0.5493(3) 0.7212(6) 0.4886(2) 0.0263(12) Uani 1 1 d .
C1 C 0.6131(3) 0.6283(7) 0.4196(3) 0.0240(13) Uani 1 1 d .
C2 C 0.6665(3) 0.7230(8) 0.4540(3) 0.0285(14) Uani 1 1 d .
H2 H 0.6612 0.7882 0.4874 0.034 Uiso 1 1 calc R
C3 C 0.7262(3) 0.7207(8) 0.4392(3) 0.0325(15) Uani 1 1 d .
H3 H 0.7620 0.7842 0.4629 0.039 Uiso 1 1 calc R
C4 C 0.7356(3) 0.6272(8) 0.3900(3) 0.0310(15) Uani 1 1 d .
H4 H 0.7767 0.6286 0.3796 0.037 Uiso 1 1 calc R
C5 C 0.6831(3) 0.5327(7) 0.3569(3) 0.0258(13) Uani 1 1 d .
H5 H 0.6887 0.4668 0.3239 0.031 Uiso 1 1 calc R
C6 C 0.6220(3) 0.5321(7) 0.3711(3) 0.0249(13) Uani 1 1 d .
H6 H 0.5866 0.4665 0.3478 0.030 Uiso 1 1 calc R
C7 C 0.4887(3) 0.6026(7) 0.3999(3) 0.0239(13) Uani 1 1 d .
C8 C 0.4446(3) 0.6653(7) 0.4330(3) 0.0217(12) Uani 1 1 d .
C9 C 0.4868(3) 0.7340(7) 0.4876(3) 0.0242(14) Uani 1 1 d .
C10 C 0.4697(3) 0.8185(8) 0.5405(3) 0.0317(15) Uani 1 1 d .
H10A H 0.5104 0.8499 0.5704 0.048 Uiso 1 1 calc R
H10B H 0.4441 0.7404 0.5590 0.048 Uiso 1 1 calc R
H10C H 0.4436 0.9204 0.5268 0.048 Uiso 1 1 calc R
C11 C 0.3751(3) 0.6489(7) 0.4135(3) 0.0220(13) Uani 1 1 d .
C12 C 0.3309(3) 0.7109(8) 0.4530(3) 0.0252(13) Uani 1 1 d .
H12A H 0.3364 0.6339 0.4881 0.030 Uiso 1 1 calc R
H12B H 0.3462 0.8245 0.4688 0.030 Uiso 1 1 calc R
C13 C 0.2578(3) 0.7215(8) 0.4213(3) 0.0289(14) Uani 1 1 d .
H13A H 0.2396 0.6054 0.4149 0.035 Uiso 1 1 calc R
H13B H 0.2529 0.7740 0.3811 0.035 Uiso 1 1 calc R
C14 C 0.2175(3) 0.8242(8) 0.4567(3) 0.0289(14) Uani 1 1 d .
H14A H 0.2374 0.9381 0.4649 0.035 Uiso 1 1 calc R
H14B H 0.1721 0.8387 0.4310 0.035 Uiso 1 1 calc R
C15 C 0.2136(3) 0.7439(8) 0.5166(3) 0.0303(15) Uani 1 1 d .
H15A H 0.2587 0.7357 0.5435 0.036 Uiso 1 1 calc R
H15B H 0.1960 0.6275 0.5088 0.036 Uiso 1 1 calc R
C16 C 0.1699(3) 0.8437(8) 0.5491(3) 0.0296(14) Uani 1 1 d .
H16A H 0.1887 0.9585 0.5584 0.036 Uiso 1 1 calc R
H16B H 0.1254 0.8562 0.5215 0.036 Uiso 1 1 calc R
C17 C 0.1632(3) 0.7609(8) 0.6078(3) 0.0291(14) Uani 1 1 d .
H17A H 0.1443 0.6463 0.5984 0.035 Uiso 1 1 calc R
H17B H 0.2078 0.7476 0.6352 0.035 Uiso 1 1 calc R
C18 C 0.1201(3) 0.8598(8) 0.6408(3) 0.0304(15) Uani 1 1 d .
H18A H 0.0750 0.8699 0.6141 0.037 Uiso 1 1 calc R
H18B H 0.1382 0.9755 0.6493 0.037 Uiso 1 1 calc R
C19 C 0.1161(3) 0.7759(9) 0.7004(3) 0.0326(15) Uani 1 1 d .
H19A H 0.1604 0.7795 0.7289 0.039 Uiso 1 1 calc R
H19B H 0.1040 0.6554 0.6925 0.039 Uiso 1 1 calc R
C20 C 0.0661(3) 0.8590(9) 0.7307(3) 0.0330(15) Uani 1 1 d .
H20A H 0.0769 0.9807 0.7371 0.040 Uiso 1 1 calc R
H20B H 0.0214 0.8505 0.7032 0.040 Uiso 1 1 calc R
C21 C 0.0653(4) 0.7788(9) 0.7910(3) 0.0365(16) Uani 1 1 d .
H21A H 0.1087 0.7986 0.8197 0.044 Uiso 1 1 calc R
H21B H 0.0598 0.6550 0.7852 0.044 Uiso 1 1 calc R
C22 C 0.0115(3) 0.8442(9) 0.8192(3) 0.0327(15) Uani 1 1 d .
H22A H 0.0151 0.9689 0.8227 0.039 Uiso 1 1 calc R
H22B H -0.0321 0.8174 0.7919 0.039 Uiso 1 1 calc R
C23 C 0.0146(3) 0.7703(9) 0.8812(3) 0.0355(16) Uani 1 1 d .
H23A H 0.0582 0.7977 0.9083 0.043 Uiso 1 1 calc R
H23B H 0.0115 0.6456 0.8775 0.043 Uiso 1 1 calc R
C24 C -0.0392(3) 0.8321(9) 0.9109(3) 0.0300(14) Uani 1 1 d .
H24A H -0.0369 0.9570 0.9141 0.036 Uiso 1 1 calc R
H24B H -0.0830 0.8020 0.8847 0.036 Uiso 1 1 calc R
C25 C -0.0329(3) 0.7573(9) 0.9737(3) 0.0356(16) Uani 1 1 d .
H25A H -0.0361 0.6326 0.9701 0.043 Uiso 1 1 calc R
H25B H 0.0115 0.7847 0.9994 0.043 Uiso 1 1 calc R
C26 C -0.0844(3) 0.8193(9) 1.0052(3) 0.0320(15) Uani 1 1 d .
H26A H -0.0805 0.9437 1.0097 0.038 Uiso 1 1 calc R
H26B H -0.1288 0.7941 0.9791 0.038 Uiso 1 1 calc R
C27 C -0.0787(4) 0.7412(10) 1.0670(3) 0.0403(17) Uani 1 1 d .
H27A H -0.0343 0.7670 1.0931 0.048 Uiso 1 1 calc R
H27B H -0.0822 0.6167 1.0624 0.048 Uiso 1 1 calc R
C28 C -0.1306(4) 0.8018(11) 1.0989(4) 0.048(2) Uani 1 1 d .
H28A H -0.1275 0.9249 1.1039 0.072 Uiso 1 1 calc R
H28B H -0.1227 0.7478 1.1386 0.072 Uiso 1 1 calc R
H28C H -0.1747 0.7714 1.0746 0.072 Uiso 1 1 calc R
C29 C 0.3936(3) 0.4381(7) 0.2004(3) 0.0240(13) Uani 1 1 d .
C30 C 0.3280(3) 0.4927(8) 0.1985(3) 0.0288(13) Uani 1 1 d .
H30 H 0.3087 0.5794 0.1709 0.035 Uiso 1 1 calc R
C31 C 0.2911(3) 0.4232(8) 0.2357(3) 0.0279(14) Uani 1 1 d .
H31 H 0.2479 0.4643 0.2336 0.033 Uiso 1 1 calc R
C32 C 0.3183(3) 0.2896(7) 0.2774(3) 0.0238(13) Uani 1 1 d .
C33 C 0.3837(3) 0.2354(7) 0.2806(3) 0.0232(9) Uani 1 1 d .
H33 H 0.4033 0.1489 0.3082 0.028 Uiso 1 1 calc R
C34 C 0.4202(3) 0.3104(7) 0.2425(3) 0.0232(9) Uani 1 1 d .
H34 H 0.4641 0.2730 0.2455 0.028 Uiso 1 1 calc R
C35 C 0.4336(4) 0.5215(8) 0.1619(3) 0.0346(16) Uani 1 1 d .
H35A H 0.4797 0.4851 0.1754 0.052 Uiso 1 1 calc R
H35B H 0.4311 0.6448 0.1656 0.052 Uiso 1 1 calc R
H35C H 0.4158 0.4888 0.1196 0.052 Uiso 1 1 calc R
C36 C 0.2785(3) 0.2211(8) 0.3192(3) 0.0305(15) Uani 1 1 d .
H36 H 0.2522 0.3169 0.3298 0.037 Uiso 1 1 calc R
C37 C 0.2292(4) 0.0891(10) 0.2832(3) 0.0427(18) Uani 1 1 d .
H37A H 0.2027 0.1411 0.2461 0.064 Uiso 1 1 calc R
H37B H 0.2000 0.0501 0.3079 0.064 Uiso 1 1 calc R
H37C H 0.2536 -0.0074 0.2729 0.064 Uiso 1 1 calc R
C38 C 0.3194(4) 0.1456(9) 0.3780(3) 0.0388(17) Uani 1 1 d .
H38A H 0.3412 0.0423 0.3692 0.058 Uiso 1 1 calc R
H38B H 0.2905 0.1181 0.4043 0.058 Uiso 1 1 calc R
H38C H 0.3528 0.2276 0.3982 0.058 Uiso 1 1 calc R

loop_
_atom_site_aniso_label
_atom_site_aniso_U_11
_atom_site_aniso_U_22
_atom_site_aniso_U_33
_atom_site_aniso_U_23
_atom_site_aniso_U_13
_atom_site_aniso_U_12
Ru1 0.0289(2) 0.0067(2) 0.0245(2) -0.0007(2) 0.01047(18) -0.0004(2)
Cl1 0.0515(10) 0.0063(6) 0.0385(9) 0.0013(6) 0.0167(8) -0.0006(6)
O1 0.031(2) 0.016(2) 0.025(2) -0.0056(17) 0.0067(17) 0.0001(17)
O2 0.034(2) 0.011(2) 0.030(2) -0.0001(17) 0.0122(19) 0.0000(18)
N1 0.029(3) 0.009(2) 0.028(3) -0.0040(19) 0.009(2) -0.0010(19)
N2 0.041(3) 0.015(3) 0.026(3) -0.004(2) 0.013(2) -0.004(2)
C1 0.029(3) 0.014(3) 0.030(3) 0.004(2) 0.009(3) 0.006(2)
C2 0.035(3) 0.016(3) 0.035(4) -0.004(3) 0.009(3) 0.000(3)
C3 0.036(4) 0.024(3) 0.037(4) 0.001(3) 0.008(3) -0.002(3)
C4 0.031(3) 0.025(4) 0.038(4) 0.005(3) 0.009(3) 0.001(3)
C5 0.034(3) 0.013(3) 0.033(3) 0.004(2) 0.014(3) 0.005(2)
C6 0.029(3) 0.015(3) 0.029(3) 0.002(2) 0.006(3) 0.003(2)
C7 0.034(3) 0.006(3) 0.035(3) 0.005(2) 0.014(3) 0.001(2)
C8 0.030(3) 0.013(3) 0.028(3) -0.001(2) 0.017(3) 0.002(2)
C9 0.032(4) 0.014(3) 0.030(4) 0.000(2) 0.015(3) 0.001(2)
C10 0.045(4) 0.023(3) 0.029(3) -0.011(3) 0.013(3) -0.001(3)
C11 0.037(3) 0.006(3) 0.026(3) 0.007(2) 0.014(3) 0.002(2)
C12 0.033(3) 0.016(3) 0.030(3) 0.001(2) 0.014(3) 0.001(3)
C13 0.035(3) 0.021(3) 0.035(4) -0.002(3) 0.019(3) -0.006(3)
C14 0.033(3) 0.020(3) 0.038(4) -0.004(3) 0.016(3) 0.001(3)
C15 0.037(4) 0.018(3) 0.044(4) 0.002(3) 0.027(3) 0.002(3)
C16 0.033(3) 0.020(3) 0.041(4) -0.002(3) 0.019(3) 0.000(3)
C17 0.032(3) 0.021(3) 0.038(4) 0.000(3) 0.016(3) -0.001(3)
C18 0.033(3) 0.027(4) 0.035(4) -0.004(3) 0.015(3) 0.001(3)
C19 0.038(4) 0.027(3) 0.038(4) -0.003(3) 0.018(3) -0.001(3)
C20 0.037(4) 0.033(4) 0.035(4) 0.000(3) 0.019(3) 0.003(3)
C21 0.044(4) 0.031(4) 0.038(4) 0.002(3) 0.016(3) 0.006(3)
C22 0.035(4) 0.031(4) 0.036(4) -0.006(3) 0.016(3) 0.000(3)
C23 0.038(4) 0.032(4) 0.044(4) 0.007(3) 0.024(3) 0.004(3)
C24 0.030(3) 0.027(3) 0.035(4) -0.001(3) 0.013(3) 0.005(3)
C25 0.039(4) 0.025(4) 0.046(4) 0.003(3) 0.015(3) 0.006(3)
C26 0.029(3) 0.030(4) 0.041(4) -0.004(3) 0.015(3) 0.001(3)
C27 0.050(4) 0.034(4) 0.042(4) 0.005(3) 0.023(4) 0.002(3)
C28 0.044(4) 0.054(5) 0.055(5) -0.002(4) 0.030(4) -0.008(4)
C29 0.040(4) 0.007(2) 0.027(3) -0.001(2) 0.012(3) -0.006(2)
C30 0.043(3) 0.011(3) 0.028(3) 0.000(3) 0.002(3) -0.004(3)
C31 0.028(3) 0.017(3) 0.039(4) -0.003(3) 0.010(3) 0.001(3)
C32 0.034(3) 0.011(3) 0.029(3) -0.004(2) 0.013(3) -0.008(2)
C33 0.035(2) 0.0039(17) 0.032(2) -0.0029(16) 0.012(2) -0.0001(16)
C34 0.035(2) 0.0039(17) 0.032(2) -0.0029(16) 0.012(2) -0.0001(16)
C35 0.066(5) 0.011(3) 0.035(3) -0.002(3) 0.026(3) -0.006(3)
C36 0.035(3) 0.022(3) 0.041(4) -0.004(3) 0.022(3) -0.007(3)
C37 0.044(4) 0.036(4) 0.052(5) -0.005(4) 0.018(4) -0.020(4)
C38 0.052(4) 0.033(4) 0.038(4) -0.002(3) 0.022(4) -0.010(3)

loop_
_atom_type_symbol
_atom_type_description
_atom_type_scat_dispersion_real
_atom_type_scat_dispersion_imag
_atom_type_scat_source
C C 0.0033 0.0016 'International Tables Vol C Tables 4.2.6.8 and 6.1.1.4'
H H 0.0000 0.0000 'International Tables Vol C Tables 4.2.6.8 and 6.1.1.4'
N N 0.0061 0.0033 'International Tables Vol C Tables 4.2.6.8 and 6.1.1.4'
O O 0.0106 0.0060 'International Tables Vol C Tables 4.2.6.8 and 6.1.1.4'
Cl Cl 0.1484 0.1585 'International Tables Vol C Tables 4.2.6.8 and 6.1.1.4'
Ru Ru -1.2594 0.8363 'International Tables Vol C Tables 4.2.6.8 and 6.1.1.4'

loop_
_geom_angle_atom_site_label_1
_geom_angle_atom_site_label_2
_geom_angle_atom_site_label_3
_geom_angle
O1 Ru1 O2 88.50(16)
O1 Ru1 C30 146.2(2)
O2 Ru1 C30 124.0(2)
O1 Ru1 C31 164.7(2)
O2 Ru1 C31 94.2(2)
C30 Ru1 C31 37.8(2)
O1 Ru1 C34 88.9(2)
O2 Ru1 C34 149.51(19)
C30 Ru1 C34 68.0(2)
C31 Ru1 C34 81.2(2)
O1 Ru1 C33 96.2(2)
O2 Ru1 C33 112.02(19)
C30 Ru1 C33 80.9(2)
C31 Ru1 C33 68.8(2)
C34 Ru1 C33 38.3(2)
O1 Ru1 C29 109.2(2)
O2 Ru1 C29 162.2(2)
C30 Ru1 C29 38.3(2)
C31 Ru1 C29 69.3(2)
C34 Ru1 C29 37.6(2)
C33 Ru1 C29 69.0(2)
O1 Ru1 C32 126.6(2)
O2 Ru1 C32 88.83(19)
C30 Ru1 C32 68.8(2)
C31 Ru1 C32 38.6(2)
C34 Ru1 C32 68.7(2)
C33 Ru1 C32 37.8(2)
C29 Ru1 C32 82.1(2)
O1 Ru1 Cl1 84.41(12)
O2 Ru1 Cl1 84.55(12)
C30 Ru1 Cl1 89.30(17)
C31 Ru1 Cl1 110.84(18)
C34 Ru1 Cl1 125.37(16)
C33 Ru1 Cl1 163.42(16)
C29 Ru1 Cl1 95.05(15)
C32 Ru1 Cl1 148.14(17)
C7 O1 Ru1 121.0(4)
C11 O2 Ru1 129.0(4)
C7 N1 C1 130.4(5)
C7 N1 N2 110.8(5)
C1 N1 N2 118.1(5)
C9 N2 N1 106.1(5)
C6 C1 C2 119.2(6)
C6 C1 N1 122.2(5)
C2 C1 N1 118.6(5)
C3 C2 C1 119.8(6)
C3 C2 H2 120.1
C1 C2 H2 120.1
C2 C3 C4 121.7(6)
C2 C3 H3 119.2
C4 C3 H3 119.2
C5 C4 C3 118.1(6)
C5 C4 H4 121.0
C3 C4 H4 121.0
C4 C5 C6 121.5(6)
C4 C5 H5 119.3
C6 C5 H5 119.3
C5 C6 C1 119.7(6)
C5 C6 H6 120.1
C1 C6 H6 120.1
O1 C7 N1 121.6(5)
O1 C7 C8 132.2(6)
N1 C7 C8 106.2(5)
C11 C8 C7 123.7(5)
C11 C8 C9 131.5(5)
C7 C8 C9 104.8(5)
N2 C9 C8 112.1(5)
N2 C9 C10 117.4(5)
C8 C9 C10 130.4(5)
C9 C10 H10A 109.5
C9 C10 H10B 109.5
H10A C10 H10B 109.5
C9 C10 H10C 109.5
H10A C10 H10C 109.5
H10B C10 H10C 109.5
O2 C11 C8 123.3(5)
O2 C11 C12 115.8(5)
C8 C11 C12 120.8(5)
C13 C12 C11 114.9(5)
C13 C12 H12A 108.5
C11 C12 H12A 108.5
C13 C12 H12B 108.5
C11 C12 H12B 108.5
H12A C12 H12B 107.5
C12 C13 C14 113.4(5)
C12 C13 H13A 108.9
C14 C13 H13A 108.9
C12 C13 H13B 108.9
C14 C13 H13B 108.9
H13A C13 H13B 107.7
C15 C14 C13 114.4(5)
C15 C14 H14A 108.7
C13 C14 H14A 108.7
C15 C14 H14B 108.7
C13 C14 H14B 108.7
H14A C14 H14B 107.6
C14 C15 C16 113.2(5)
C14 C15 H15A 108.9
C16 C15 H15A 108.9
C14 C15 H15B 108.9
C16 C15 H15B 108.9
H15A C15 H15B 107.8
C17 C16 C15 113.7(5)
C17 C16 H16A 108.8
C15 C16 H16A 108.8
C17 C16 H16B 108.8
C15 C16 H16B 108.8
H16A C16 H16B 107.7
C18 C17 C16 114.2(5)
C18 C17 H17A 108.7
C16 C17 H17A 108.7
C18 C17 H17B 108.7
C16 C17 H17B 108.7
H17A C17 H17B 107.6
C17 C18 C19 112.8(5)
C17 C18 H18A 109.0
C19 C18 H18A 109.0
C17 C18 H18B 109.0
C19 C18 H18B 109.0
H18A C18 H18B 107.8
C18 C19 C20 114.2(6)
C18 C19 H19A 108.7
C20 C19 H19A 108.7
C18 C19 H19B 108.7
C20 C19 H19B 108.7
H19A C19 H19B 107.6
C21 C20 C19 113.2(6)
C21 C20 H20A 108.9
C19 C20 H20A 108.9
C21 C20 H20B 108.9
C19 C20 H20B 108.9
H20A C20 H20B 107.8
C20 C21 C22 114.9(6)
C20 C21 H21A 108.6
C22 C21 H21A 108.6
C20 C21 H21B 108.6
C22 C21 H21B 108.6
H21A C21 H21B 107.5
C23 C22 C21 113.8(6)
C23 C22 H22A 108.8
C21 C22 H22A 108.8
C23 C22 H22B 108.8
C21 C22 H22B 108.8
H22A C22 H22B 107.7
C22 C23 C24 115.4(6)
C22 C23 H23A 108.4
C24 C23 H23A 108.4
C22 C23 H23B 108.4
C24 C23 H23B 108.4
H23A C23 H23B 107.5
C25 C24 C23 113.3(5)
C25 C24 H24A 108.9
C23 C24 H24A 108.9
C25 C24 H24B 108.9
C23 C24 H24B 108.9
H24A C24 H24B 107.7
C26 C25 C24 114.7(6)
C26 C25 H25A 108.6
C24 C25 H25A 108.6
C26 C25 H25B 108.6
C24 C25 H25B 108.6
H25A C25 H25B 107.6
C27 C26 C25 114.3(6)
C27 C26 H26A 108.7
C25 C26 H26A 108.7
C27 C26 H26B 108.7
C25 C26 H26B 108.7
H26A C26 H26B 107.6
C26 C27 C28 114.7(6)
C26 C27 H27A 108.6
C28 C27 H27A 108.6
C26 C27 H27B 108.6
C28 C27 H27B 108.6
H27A C27 H27B 107.6
C27 C28 H28A 109.5
C27 C28 H28B 109.5
H28A C28 H28B 109.5
C27 C28 H28C 109.5
H28A C28 H28C 109.5
H28B C28 H28C 109.5
C34 C29 C30 116.7(5)
C34 C29 C35 122.0(6)
C30 C29 C35 121.2(6)
C34 C29 Ru1 69.8(3)
C30 C29 Ru1 69.1(3)
C35 C29 Ru1 128.8(4)
C31 C30 C29 122.4(6)
C31 C30 Ru1 71.3(4)
C29 C30 Ru1 72.5(3)
C31 C30 H30 118.8
C29 C30 H30 118.8
Ru1 C30 H30 130.1
C30 C31 C32 120.3(6)
C30 C31 Ru1 70.9(4)
C32 C31 Ru1 72.3(3)
C30 C31 H31 119.8
C32 C31 H31 119.8
Ru1 C31 H31 129.4
C33 C32 C31 118.1(5)
C33 C32 C36 122.5(5)
C31 C32 C36 119.3(5)
C33 C32 Ru1 70.4(3)
C31 C32 Ru1 69.1(3)
C36 C32 Ru1 128.4(4)
C32 C33 C34 120.1(5)
C32 C33 Ru1 71.9(3)
C34 C33 Ru1 70.1(3)
C32 C33 H33 119.9
C34 C33 H33 119.9
Ru1 C33 H33 130.7
C29 C34 C33 122.4(6)
C29 C34 Ru1 72.6(3)
C33 C34 Ru1 71.6(3)
C29 C34 H34 118.8
C33 C34 H34 118.8
Ru1 C34 H34 129.7
C29 C35 H35A 109.5
C29 C35 H35B 109.5
H35A C35 H35B 109.5
C29 C35 H35C 109.5
H35A C35 H35C 109.5
H35B C35 H35C 109.5
C32 C36 C38 114.8(5)
C32 C36 C37 107.6(5)
C38 C36 C37 110.9(6)
C32 C36 H36 107.7
C38 C36 H36 107.7
C37 C36 H36 107.7
C36 C37 H37A 109.5
C36 C37 H37B 109.5
H37A C37 H37B 109.5
C36 C37 H37C 109.5
H37A C37 H37C 109.5
H37B C37 H37C 109.5
C36 C38 H38A 109.5
C36 C38 H38B 109.5
H38A C38 H38B 109.5
C36 C38 H38C 109.5
H38A C38 H38C 109.5
H38B C38 H38C 109.5

loop_
_geom_bond_atom_site_label_1
_geom_bond_atom_site_label_2
_geom_bond_distance
Ru1 O1 2.089(4)
Ru1 O2 2.106(4)
Ru1 C30 2.155(6)
Ru1 C31 2.159(6)
Ru1 C34 2.163(6)
Ru1 C33 2.182(5)
Ru1 C29 2.200(6)
Ru1 C32 2.202(6)
Ru1 Cl1 2.4160(15)
O1 C7 1.278(7)
O2 C11 1.267(7)
N1 C7 1.382(8)
N1 C1 1.411(7)
N1 N2 1.416(7)
N2 C9 1.307(7)
C1 C6 1.396(8)
C1 C2 1.409(9)
C2 C3 1.376(9)
C2 H2 0.9500
C3 C4 1.401(9)
C3 H3 0.9500
C4 C5 1.385(9)
C4 H4 0.9500
C5 C6 1.395(8)
C5 H5 0.9500
C6 H6 0.9500
C7 C8 1.422(8)
C8 C11 1.415(8)
C8 C9 1.442(8)
C9 C10 1.503(8)
C10 H10A 0.9800
C10 H10B 0.9800
C10 H10C 0.9800
C11 C12 1.528(8)
C12 C13 1.521(9)
C12 H12A 0.9900
C12 H12B 0.9900
C13 C14 1.540(8)
C13 H13A 0.9900
C13 H13B 0.9900
C14 C15 1.533(8)
C14 H14A 0.9900
C14 H14B 0.9900
C15 C16 1.533(8)
C15 H15A 0.9900
C15 H15B 0.9900
C16 C17 1.533(9)
C16 H16A 0.9900
C16 H16B 0.9900
C17 C18 1.529(8)
C17 H17A 0.9900
C17 H17B 0.9900
C18 C19 1.539(9)
C18 H18A 0.9900
C18 H18B 0.9900
C19 C20 1.541(8)
C19 H19A 0.9900
C19 H19B 0.9900
C20 C21 1.521(9)
C20 H20A 0.9900
C20 H20B 0.9900
C21 C22 1.524(9)
C21 H21A 0.9900
C21 H21B 0.9900
C22 C23 1.520(9)
C22 H22A 0.9900
C22 H22B 0.9900
C23 C24 1.533(9)
C23 H23A 0.9900
C23 H23B 0.9900
C24 C25 1.528(9)
C24 H24A 0.9900
C24 H24B 0.9900
C25 C26 1.521(9)
C25 H25A 0.9900
C25 H25B 0.9900
C26 C27 1.520(9)
C26 H26A 0.9900
C26 H26B 0.9900
C27 C28 1.530(9)
C27 H27A 0.9900
C27 H27B 0.9900
C28 H28A 0.9800
C28 H28B 0.9800
C28 H28C 0.9800
C29 C34 1.408(8)
C29 C30 1.430(9)
C29 C35 1.512(8)
C30 C31 1.398(9)
C30 H30 0.9500
C31 C32 1.441(9)
C31 H31 0.9500
C32 C33 1.419(8)
C32 C36 1.518(8)
C33 C34 1.425(8)
C33 H33 0.9500
C34 H34 0.9500
C35 H35A 0.9800
C35 H35B 0.9800
C35 H35C 0.9800
C36 C38 1.522(10)
C36 C37 1.550(9)
C36 H36 1.0000
C37 H37A 0.9800
C37 H37B 0.9800
C37 H37C 0.9800
C38 H38A 0.9800
C38 H38B 0.9800
C38 H38C 0.9800

loop_
_geom_torsion_atom_site_label_1
_geom_torsion_atom_site_label_2
_geom_torsion_atom_site_label_3
_geom_torsion_atom_site_label_4
_geom_torsion
O2 Ru1 O1 C7 -15.1(4)
C30 Ru1 O1 C7 149.9(4)
C31 Ru1 O1 C7 -115.5(8)
C34 Ru1 O1 C7 -164.7(4)
C33 Ru1 O1 C7 -127.1(4)
C29 Ru1 O1 C7 163.0(4)
C32 Ru1 O1 C7 -102.5(4)
Cl1 Ru1 O1 C7 69.6(4)
O1 Ru1 O2 C11 13.4(5)
C30 Ru1 O2 C11 -156.6(4)
C31 Ru1 O2 C11 178.3(5)
C34 Ru1 O2 C11 98.6(6)
C33 Ru1 O2 C11 109.5(5)
C29 Ru1 O2 C11 -160.7(6)
C32 Ru1 O2 C11 140.0(5)
Cl1 Ru1 O2 C11 -71.2(4)
C7 N1 N2 C9 0.6(6)
C1 N1 N2 C9 171.6(5)
C7 N1 C1 C6 -19.0(9)
N2 N1 C1 C6 172.2(5)
C7 N1 C1 C2 159.0(6)
N2 N1 C1 C2 -9.9(8)
C6 C1 C2 C3 0.5(9)
N1 C1 C2 C3 -177.4(6)
C1 C2 C3 C4 0.6(10)
C2 C3 C4 C5 -1.4(10)
C3 C4 C5 C6 1.2(9)
C4 C5 C6 C1 -0.1(9)
C2 C1 C6 C5 -0.8(9)
N1 C1 C6 C5 177.1(5)
Ru1 O1 C7 N1 -168.9(4)
Ru1 O1 C7 C8 12.3(8)
C1 N1 C7 O1 11.8(9)
N2 N1 C7 O1 -178.7(5)
C1 N1 C7 C8 -169.1(5)
N2 N1 C7 C8 0.4(6)
O1 C7 C8 C11 0.8(10)
N1 C7 C8 C11 -178.2(5)
O1 C7 C8 C9 177.8(6)
N1 C7 C8 C9 -1.1(6)
N1 N2 C9 C8 -1.4(7)
N1 N2 C9 C10 -179.9(5)
C11 C8 C9 N2 178.3(6)
C7 C8 C9 N2 1.6(7)
C11 C8 C9 C10 -3.4(11)
C7 C8 C9 C10 179.9(6)
Ru1 O2 C11 C8 -5.8(8)
Ru1 O2 C11 C12 172.8(3)
C7 C8 C11 O2 -4.7(9)
C9 C8 C11 O2 179.1(6)
C7 C8 C11 C12 176.6(5)
C9 C8 C11 C12 0.4(9)
O2 C11 C12 C13 -11.7(7)
C8 C11 C12 C13 167.0(5)
C11 C12 C13 C14 -165.7(5)
C12 C13 C14 C15 -66.0(7)
C13 C14 C15 C16 -176.7(5)
C14 C15 C16 C17 177.6(6)
C15 C16 C17 C18 179.6(5)
C16 C17 C18 C19 -178.3(6)
C17 C18 C19 C20 -172.4(6)
C18 C19 C20 C21 -177.4(6)
C19 C20 C21 C22 -173.6(6)
C20 C21 C22 C23 -176.3(6)
C21 C22 C23 C24 -179.6(6)
C22 C23 C24 C25 -178.7(6)
C23 C24 C25 C26 178.5(6)
C24 C25 C26 C27 178.7(6)
C25 C26 C27 C28 -179.6(6)
O1 Ru1 C29 C34 61.0(4)
O2 Ru1 C29 C34 -125.3(6)
C30 Ru1 C29 C34 -130.8(5)
C31 Ru1 C29 C34 -102.8(4)
C33 Ru1 C29 C34 -28.4(3)
C32 Ru1 C29 C34 -65.1(4)
Cl1 Ru1 C29 C34 146.8(3)
O1 Ru1 C29 C30 -168.3(3)
O2 Ru1 C29 C30 5.5(8)
C31 Ru1 C29 C30 28.0(3)
C34 Ru1 C29 C30 130.8(5)
C33 Ru1 C29 C30 102.3(4)
C32 Ru1 C29 C30 65.6(4)
Cl1 Ru1 C29 C30 -82.4(3)
O1 Ru1 C29 C35 -54.4(6)
O2 Ru1 C29 C35 119.4(7)
C30 Ru1 C29 C35 113.9(7)
C31 Ru1 C29 C35 141.8(6)
C34 Ru1 C29 C35 -115.4(7)
C33 Ru1 C29 C35 -143.8(6)
C32 Ru1 C29 C35 179.5(6)
Cl1 Ru1 C29 C35 31.5(6)
C34 C29 C30 C31 -0.6(9)
C35 C29 C30 C31 -176.9(6)
Ru1 C29 C30 C31 -53.3(5)
C34 C29 C30 Ru1 52.7(5)
C35 C29 C30 Ru1 -123.6(5)
O1 Ru1 C30 C31 154.6(3)
O2 Ru1 C30 C31 -43.6(4)
C34 Ru1 C30 C31 104.4(4)
C33 Ru1 C30 C31 66.9(4)
C29 Ru1 C30 C31 134.4(5)
C32 Ru1 C30 C31 29.7(4)
Cl1 Ru1 C30 C31 -126.6(4)
O1 Ru1 C30 C29 20.2(5)
O2 Ru1 C30 C29 -178.0(3)
C31 Ru1 C30 C29 -134.4(5)
C34 Ru1 C30 C29 -29.9(3)
C33 Ru1 C30 C29 -67.5(3)
C32 Ru1 C30 C29 -104.7(4)
Cl1 Ru1 C30 C29 99.1(3)
C29 C30 C31 C32 -1.1(9)
Ru1 C30 C31 C32 -54.9(5)
C29 C30 C31 Ru1 53.8(5)
O1 Ru1 C31 C30 -115.3(7)
O2 Ru1 C31 C30 145.0(4)
C34 Ru1 C31 C30 -65.3(4)
C33 Ru1 C31 C30 -103.0(4)
C29 Ru1 C31 C30 -28.3(4)
C32 Ru1 C31 C30 -132.2(5)
Cl1 Ru1 C31 C30 59.2(4)
O1 Ru1 C31 C32 16.8(9)
O2 Ru1 C31 C32 -82.8(3)
C30 Ru1 C31 C32 132.2(5)
C34 Ru1 C31 C32 66.8(3)
C33 Ru1 C31 C32 29.2(3)
C29 Ru1 C31 C32 103.9(4)
Cl1 Ru1 C31 C32 -168.6(3)
C30 C31 C32 C33 1.9(9)
Ru1 C31 C32 C33 -52.3(5)
C30 C31 C32 C36 177.5(6)
Ru1 C31 C32 C36 123.3(5)
C30 C31 C32 Ru1 54.2(5)
O1 Ru1 C32 C33 -42.4(4)
O2 Ru1 C32 C33 -129.7(3)
C30 Ru1 C32 C33 102.9(4)
C31 Ru1 C32 C33 132.1(5)
C34 Ru1 C32 C33 29.2(3)
C29 Ru1 C32 C33 65.7(4)
Cl1 Ru1 C32 C33 152.6(3)
O1 Ru1 C32 C31 -174.5(3)
O2 Ru1 C32 C31 98.2(3)
C30 Ru1 C32 C31 -29.2(3)
C34 Ru1 C32 C31 -102.9(4)
C33 Ru1 C32 C31 -132.1(5)
C29 Ru1 C32 C31 -66.4(4)
Cl1 Ru1 C32 C31 20.5(5)
O1 Ru1 C32 C36 73.9(6)
O2 Ru1 C32 C36 -13.3(5)
C30 Ru1 C32 C36 -140.7(6)
C31 Ru1 C32 C36 -111.5(7)
C34 Ru1 C32 C36 145.6(6)
C33 Ru1 C32 C36 116.4(7)
C29 Ru1 C32 C36 -178.0(6)
Cl1 Ru1 C32 C36 -91.0(6)
C31 C32 C33 C34 -1.1(8)
C36 C32 C33 C34 -176.6(5)
Ru1 C32 C33 C34 -52.9(5)
C31 C32 C33 Ru1 51.8(5)
C36 C32 C33 Ru1 -123.7(5)
O1 Ru1 C33 C32 147.0(3)
O2 Ru1 C33 C32 56.1(4)
C30 Ru1 C33 C32 -67.0(4)
C31 Ru1 C33 C32 -29.7(3)
C34 Ru1 C33 C32 -132.8(5)
C29 Ru1 C33 C32 -104.8(4)
Cl1 Ru1 C33 C32 -121.6(5)
O1 Ru1 C33 C34 -80.2(4)
O2 Ru1 C33 C34 -171.1(3)
C30 Ru1 C33 C34 65.8(4)
C31 Ru1 C33 C34 103.1(4)
C29 Ru1 C33 C34 28.0(3)
C32 Ru1 C33 C34 132.8(5)
Cl1 Ru1 C33 C34 11.2(8)
C30 C29 C34 C33 1.3(8)
C35 C29 C34 C33 177.6(5)
Ru1 C29 C34 C33 53.7(5)
C30 C29 C34 Ru1 -52.4(5)
C35 C29 C34 Ru1 123.9(6)
C32 C33 C34 C29 -0.5(9)
Ru1 C33 C34 C29 -54.2(5)
C32 C33 C34 Ru1 53.7(5)
O1 Ru1 C34 C29 -124.3(3)
O2 Ru1 C34 C29 150.6(4)
C30 Ru1 C34 C29 30.4(3)
C31 Ru1 C34 C29 67.4(4)
C33 Ru1 C34 C29 134.1(5)
C32 Ru1 C34 C29 105.3(4)
Cl1 Ru1 C34 C29 -42.0(4)
O1 Ru1 C34 C33 101.6(4)
O2 Ru1 C34 C33 16.4(6)
C30 Ru1 C34 C33 -103.7(4)
C31 Ru1 C34 C33 -66.8(4)
C29 Ru1 C34 C33 -134.1(5)
C32 Ru1 C34 C33 -28.8(4)
Cl1 Ru1 C34 C33 -176.1(3)
C33 C32 C36 C38 22.1(8)
C31 C32 C36 C38 -153.3(6)
Ru1 C32 C36 C38 -67.7(7)
C33 C32 C36 C37 -101.9(7)
C31 C32 C36 C37 82.7(7)
Ru1 C32 C36 C37 168.3(5)

loop_
_publcif_info_datablock.id
_publcif_info_datablock.publ_exptl
_publcif_info_datablock.publ_geom
_publcif_info_datablock.structure
{e972ca71-db88-4efc-ae4a-4e1806ba9d7a} y y y

loop_
_publcif_info_exptl_table_extra_item
sin_theta_over_lambda_max

loop_
_publcif_info_tables.block_id
_publcif_info_tables.reference_item
{e972ca71-db88-4efc-ae4a-4e1806ba9d7a} '_publcif_info_datablock.publ_exptl'
